data_7048784
loop_
_publ_author_name
'Das, Biswanath'
'Bhadbhade, Mohan'
'Thapper, Anders'
'Ling, Chris D.'
'Colbran, Stephen Boyd'

_publ_section_title
;
 A New Tri-nuclear Cu-carbonate Cluster Utilizing CO2 as C1-Building
 Block-Reactive Intermediates, Probable Mechanism, EPR and Magnetic
 Studies
;
_journal_name_full 'Dalton Transactions'
_journal_paper_doi 10.1039/C8DT04858D
_journal_year 2019
_chemical_formula_moiety 'C18 H24 Cl2 Cu N2, 1(B F4), C6 H16 N'
_chemical_formula_sum 'C24 H40 B Cl2 Cu F4 N3'
_chemical_formula_weight 591.84
_space_group_crystal_system triclinic
_space_group_IT_number 2
_space_group_name_Hall '-P 1'
_space_group_name_H-M_alt 'P -1'
_symmetry_space_group_name_Hall '-P 1'
_symmetry_space_group_name_H-M 'P -1'
_atom_sites_solution_hydrogens geom
_audit_block_doi 10.5517/ccdc.csd.cc2145n1
_audit_creation_date 2016-09-02
_audit_creation_method
;
Olex2 1.2
(compiled 2016.08.25 svn.r3337 for OlexSys, GUI svn.r5221)
;
_audit_update_record
;
2018-11-23 deposited with the CCDC.
2019-01-28 downloaded from the CCDC.
;
_cell_angle_alpha 86.824(4)
_cell_angle_beta 81.552(4)
_cell_angle_gamma 81.251(4)
_cell_formula_units_Z 2
_cell_length_a 7.4731(5)
_cell_length_b 13.2115(10)
_cell_length_c 14.9811(11)
_cell_measurement_reflns_used 8117
_cell_measurement_temperature 221.99
_cell_measurement_theta_max 26.116
_cell_measurement_theta_min 2.751
_cell_volume 1445.20(18)
_computing_cell_refinement 'SAINT v8.34A (Bruker, 2013)'
_computing_data_reduction 'SAINT v8.34A (Bruker, 2013)'
_computing_molecular_graphics 'Olex2 (Dolomanov et al., 2009)'
_computing_publication_material 'Olex2 (Dolomanov et al., 2009)'
_computing_structure_refinement 'ShelXL (Sheldrick, 2015)'
_diffrn_ambient_temperature 221.99
_diffrn_measured_fraction_theta_full 0.999
_diffrn_measured_fraction_theta_max 0.995
_diffrn_measurement_device_type 'Bruker APEX-II CCD'
_diffrn_measurement_method '\f and \w scans'
_diffrn_radiation_type MoK\a
_diffrn_radiation_wavelength 0.71073
_diffrn_reflns_av_R_equivalents 0.0595
_diffrn_reflns_av_unetI/netI 0.0454
_diffrn_reflns_Laue_measured_fraction_full 0.999
_diffrn_reflns_Laue_measured_fraction_max 0.995
_diffrn_reflns_limit_h_max 9
_diffrn_reflns_limit_h_min -9
_diffrn_reflns_limit_k_max 16
_diffrn_reflns_limit_k_min -16
_diffrn_reflns_limit_l_max 19
_diffrn_reflns_limit_l_min -19
_diffrn_reflns_number 30697
_diffrn_reflns_point_group_measured_fraction_full 0.999
_diffrn_reflns_point_group_measured_fraction_max 0.995
_diffrn_reflns_theta_full 25.000
_diffrn_reflns_theta_max 27.062
_diffrn_reflns_theta_min 2.751
_diffrn_standards_number 0
_exptl_absorpt_coefficient_mu 0.984
_exptl_absorpt_correction_T_max 0.7455
_exptl_absorpt_correction_T_min 0.6772
_exptl_absorpt_correction_type multi-scan
_exptl_absorpt_process_details
;
SADABS-2014/5 (Bruker,2014/5) was used for absorption correction.
wR2(int) was 0.1297 before and 0.0695 after correction.
The Ratio of minimum to maximum transmission is 0.9084.
The \l/2 correction factor is 0.00150.
;
_exptl_crystal_colour 'bluish green'
_exptl_crystal_colour_modifier bluish
_exptl_crystal_colour_primary green
_exptl_crystal_density_diffrn 1.360
_exptl_crystal_description plate
_exptl_crystal_F_000 618
_exptl_crystal_size_max 0.226
_exptl_crystal_size_mid 0.044
_exptl_crystal_size_min 0.022
_refine_diff_density_max 0.862
_refine_diff_density_min -0.438
_refine_diff_density_rms 0.057
_refine_ls_extinction_method none
_refine_ls_goodness_of_fit_ref 1.035
_refine_ls_hydrogen_treatment constr
_refine_ls_matrix_type full
_refine_ls_number_parameters 433
_refine_ls_number_reflns 6317
_refine_ls_number_restraints 149
_refine_ls_restrained_S_all 1.065
_refine_ls_R_factor_all 0.0619
_refine_ls_R_factor_gt 0.0424
_refine_ls_shift/su_max 0.001
_refine_ls_shift/su_mean 0.000
_refine_ls_structure_factor_coef Fsqd
_refine_ls_weighting_details 'w=1/[\s^2^(Fo^2^)+(0.0569P)^2^+0.6322P] where P=(Fo^2^+2Fc^2^)/3'
_refine_ls_weighting_scheme calc
_refine_ls_wR_factor_gt 0.1096
_refine_ls_wR_factor_ref 0.1222
_reflns_Friedel_coverage 0.000
_reflns_number_gt 4822
_reflns_number_total 6317
_reflns_threshold_expression 'I > 2\s(I)'
_cod_data_source_file c8dt04858d2.cif
_cod_data_source_block crystal2_cu_a
_cod_database_code 7048784
_shelx_space_group_comment
;
The symmetry employed for this shelxl refinement is uniquely defined
by the following loop, which should always be used as a source of
symmetry information in preference to the above space-group names.
They are only intended as comments.
;
_olex2_refinement_description
;
1. Fixed Uiso
 At 1.2 times of:
  All C(H) groups, All C(H,H,H,H) groups, All N(H) groups
 At 1.5 times of:
  All C(H,H,H) groups
2. Restrained distances
 C2T-C1T \\sim C2T'-C1T
 with sigma of 0.02
 C4T'-C3T \\sim C4T-C3T
 with sigma of 0.02
 C6T-C5T \\sim C6T'-C5T
 with sigma of 0.02
 F4A-F3A \\sim F4A-F1A \\sim F3A-F1A \\sim F3A-F2A \\sim F1A-F2A
 with sigma of 0.04
 B1-F4A \\sim B1-F3A \\sim B1-F1A \\sim B1-F2A
 with sigma of 0.02
 F1-F2 \\sim F1-F5 \\sim F1-F0AA \\sim F2-F5 \\sim F5-F0AA
 with sigma of 0.04
 B11-F1 \\sim B11-F2 \\sim B11-F5 \\sim B11-F0AA
 with sigma of 0.02
 B2-F2AA \\sim B2-F4 \\sim B2-F4A \\sim B2-F1AA
 with sigma of 0.02
3. Uiso/Uaniso restraints and constraints
Uanis(B2) = Uanis(B1) = Uanis(B11)
4. Rigid body (RIGU) restrains
 C5T, C6T'
 with sigma for 1-2 distances of 0.004 and sigma for 1-3 distances of 0.004
 C5T, C6T
 with sigma for 1-2 distances of 0.004 and sigma for 1-3 distances of 0.004
 C1T, C2T
 with sigma for 1-2 distances of 0.004 and sigma for 1-3 distances of 0.004
 C2T', C1T
 with sigma for 1-2 distances of 0.004 and sigma for 1-3 distances of 0.004
 C3T, C4T
 with sigma for 1-2 distances of 0.004 and sigma for 1-3 distances of 0.004
 C3T, C4T'
 with sigma for 1-2 distances of 0.004 and sigma for 1-3 distances of 0.004
 B1, F3AA, F2A, F3A, F1A, B2, F4A, F2AA, F1AA, F4, B11, F1, F5, F2, F0AA
 with sigma for 1-2 distances of 0.004 and sigma for 1-3 distances of 0.004
5. Others
 Fixed Sof: B1(0.33333) H1TC(0.5) H1TD(0.5) H1TA(0.5) H1TB(0.5) C2T(0.5)
 H2TA(0.5) H2TB(0.5) H2TC(0.5) H3TA(0.5) H3TB(0.5) H3TC(0.5) H3TD(0.5) C4T(0.5)
 H4TA(0.5) H4TB(0.5) H4TC(0.5) H5TC(0.5) H5TD(0.5) H5TA(0.5) H5TB(0.5) C6T(0.5)
 H6TA(0.5) H6TB(0.5) H6TC(0.5) C2T'(0.5) H2TD(0.5) H2TE(0.5) H2TF(0.5)
 C4T'(0.5) H4TD(0.5) H4TE(0.5) H4TF(0.5) C6T'(0.5) H6TD(0.5) H6TE(0.5)
 H6TF(0.5) F4A(0.33333) F3A(0.33333) F1A(0.33333) F2A(0.33333) F1(0.33333)
 F2(0.33333) F5(0.33333) F0AA(0.33333) B11(0.33333) B2(0.33333) F1AA(0.33333)
 F2AA(0.33333) F4(0.33333) F3AA(0.33333)
6.a Ternary CH refined with riding coordinates:
 N1T(H1T)
6.b Secondary CH2 refined with riding coordinates:
 C1T(H1TC,H1TD), C1T(H1TA,H1TB), C3T(H3TA,H3TB), C3T(H3TC,H3TD), C5T(H5TC,
 H5TD), C5T(H5TA,H5TB)
6.c Aromatic/amide H refined with riding coordinates:
 C1(H1), C2(H2), C4(H4), C7(H7), C9(H9), C10(H10)
6.d Idealised Me refined as rotating group:
 C12(H12A,H12B,H12C), C13(H13A,H13B,H13C), C14(H14A,H14B,H14C), C16(H16A,H16B,
 H16C), C17(H17A,H17B,H17C), C18(H18A,H18B,H18C), C2T(H2TA,H2TB,H2TC), C4T(H4TA,
 H4TB,H4TC), C6T(H6TA,H6TB,H6TC), C2T'(H2TD,H2TE,H2TF), C4T'(H4TD,H4TE,H4TF),
 C6T'(H6TD,H6TE,H6TF)
;
_shelx_shelxl_version_number 2014/7
_olex2_diffrn_ambient_temperature_device 'Oxford Cryosystems'
_olex2_submission_special_instructions 'No special instructions were received'

loop_
_space_group_symop_operation_xyz
'x, y, z'
'-x, -y, -z'

loop_
_atom_site_label
_atom_site_type_symbol
_atom_site_fract_x
_atom_site_fract_y
_atom_site_fract_z
_atom_site_U_iso_or_equiv
_atom_site_adp_type
_atom_site_occupancy
_atom_site_site_symmetry_order
_atom_site_calc_flag
_atom_site_refinement_flags_posn
_atom_site_refinement_flags_adp
_atom_site_refinement_flags_occupancy
_atom_site_disorder_assembly
_atom_site_disorder_group
Cu1 Cu 0.17734(4) 0.62444(2) 0.58402(2) 0.03973(12) Uani 1 1 d . . . . .
Cl1 Cl -0.03209(11) 0.65737(6) 0.70395(6) 0.0647(2) Uani 1 1 d . . . . .
Cl2 Cl 0.28134(11) 0.77348(5) 0.58336(6) 0.0600(2) Uani 1 1 d . . . . .
N1 N 0.1591(3) 0.47335(16) 0.58903(14) 0.0372(5) Uani 1 1 d . . . . .
N2 N 0.2986(3) 0.58770(15) 0.45942(14) 0.0368(4) Uani 1 1 d . . . . .
C1 C 0.0862(4) 0.4185(2) 0.66015(17) 0.0441(6) Uani 1 1 d . . . . .
H1 H 0.0290 0.4531 0.7122 0.053 Uiso 1 1 calc R . . . .
C2 C 0.0923(4) 0.3146(2) 0.65952(18) 0.0444(6) Uani 1 1 d . . . . .
H2 H 0.0402 0.2797 0.7109 0.053 Uiso 1 1 calc R . . . .
C3 C 0.1743(3) 0.25993(19) 0.58403(17) 0.0395(6) Uani 1 1 d . . . . .
C4 C 0.2460(3) 0.31794(19) 0.51025(17) 0.0387(5) Uani 1 1 d . . . . .
H4 H 0.3006 0.2852 0.4568 0.046 Uiso 1 1 calc R . . . .
C5 C 0.2376(3) 0.42243(18) 0.51491(16) 0.0341(5) Uani 1 1 d . . . . .
C6 C 0.3126(3) 0.48826(18) 0.43936(16) 0.0348(5) Uani 1 1 d . . . . .
C7 C 0.3853(3) 0.45258(19) 0.35539(16) 0.0384(5) Uani 1 1 d . . . . .
H7 H 0.3971 0.3822 0.3450 0.046 Uiso 1 1 calc R . . . .
C8 C 0.4422(3) 0.5202(2) 0.28508(17) 0.0402(6) Uani 1 1 d . . . . .
C9 C 0.4269(4) 0.6224(2) 0.30732(19) 0.0458(6) Uani 1 1 d . . . . .
H9 H 0.4640 0.6711 0.2630 0.055 Uiso 1 1 calc R . . . .
C10 C 0.3583(4) 0.6527(2) 0.39326(18) 0.0442(6) Uani 1 1 d . . . . .
H10 H 0.3526 0.7219 0.4065 0.053 Uiso 1 1 calc R . . . .
C11 C 0.1927(4) 0.1433(2) 0.58370(19) 0.0482(7) Uani 1 1 d . . . . .
C12 C 0.3443(6) 0.0997(3) 0.6395(3) 0.0871(12) Uani 1 1 d . . . . .
H12A H 0.4584 0.1219 0.6123 0.131 Uiso 1 1 calc GR . . . .
H12B H 0.3580 0.0254 0.6412 0.131 Uiso 1 1 calc GR . . . .
H12C H 0.3125 0.1240 0.7005 0.131 Uiso 1 1 calc GR . . . .
C13 C 0.0123(5) 0.1067(3) 0.6233(3) 0.0743(10) Uani 1 1 d . . . . .
H13A H -0.0231 0.1295 0.6847 0.111 Uiso 1 1 calc GR . . . .
H13B H 0.0273 0.0325 0.6235 0.111 Uiso 1 1 calc GR . . . .
H13C H -0.0819 0.1349 0.5870 0.111 Uiso 1 1 calc GR . . . .
C14 C 0.2442(6) 0.1024(2) 0.4883(2) 0.0722(10) Uani 1 1 d . . . . .
H14A H 0.1534 0.1330 0.4510 0.108 Uiso 1 1 calc GR . . . .
H14B H 0.2490 0.0285 0.4910 0.108 Uiso 1 1 calc GR . . . .
H14C H 0.3630 0.1197 0.4626 0.108 Uiso 1 1 calc GR . . . .
C15 C 0.5027(4) 0.4851(2) 0.18868(18) 0.0499(7) Uani 1 1 d . . . . .
C16 C 0.5526(5) 0.3692(3) 0.1851(2) 0.0716(10) Uani 1 1 d . . . . .
H16A H 0.6490 0.3465 0.2216 0.107 Uiso 1 1 calc GR . . . .
H16B H 0.5945 0.3501 0.1231 0.107 Uiso 1 1 calc GR . . . .
H16C H 0.4459 0.3371 0.2083 0.107 Uiso 1 1 calc GR . . . .
C17 C 0.3417(5) 0.5192(3) 0.1361(2) 0.0749(10) Uani 1 1 d . . . . .
H17A H 0.2366 0.4884 0.1642 0.112 Uiso 1 1 calc GR . . . .
H17B H 0.3749 0.4976 0.0743 0.112 Uiso 1 1 calc GR . . . .
H17C H 0.3115 0.5932 0.1365 0.112 Uiso 1 1 calc GR . . . .
C18 C 0.6687(5) 0.5353(3) 0.1452(2) 0.0711(10) Uani 1 1 d . . . . .
H18A H 0.6372 0.6093 0.1463 0.107 Uiso 1 1 calc GR . . . .
H18B H 0.7031 0.5146 0.0832 0.107 Uiso 1 1 calc GR . . . .
H18C H 0.7704 0.5138 0.1787 0.107 Uiso 1 1 calc GR . . . .
B1 B 0.344(3) 0.8292(12) 0.0954(11) 0.0844(16) Uani 0.3333 1 d D U P A 1
N1T N 0.1480(5) 0.1194(3) 0.1109(2) 0.0892(10) Uani 1 1 d . . . . .
H1T H 0.1843 0.0454 0.1000 0.107 Uiso 1 1 calc R . . . .
C1T C 0.2963(6) 0.1497(4) 0.1494(3) 0.0896(12) Uani 1 1 d D U . . .
H1TC H 0.2645 0.2221 0.1643 0.107 Uiso 0.5 1 calc R . P B 2
H1TD H 0.4050 0.1437 0.1035 0.107 Uiso 0.5 1 calc R . P B 2
H1TA H 0.2677 0.2230 0.1613 0.107 Uiso 0.5 1 calc R . P C 1
H1TB H 0.4069 0.1399 0.1048 0.107 Uiso 0.5 1 calc R . P C 1
C2T C 0.335(4) 0.0934(18) 0.2337(11) 0.132(10) Uani 0.5 1 d D U P D 1
H2TA H 0.3959 0.1345 0.2682 0.198 Uiso 0.5 1 calc GR . P D 1
H2TB H 0.4143 0.0293 0.2194 0.198 Uiso 0.5 1 calc GR . P D 1
H2TC H 0.2218 0.0792 0.2690 0.198 Uiso 0.5 1 calc GR . P D 1
C3T C -0.0294(7) 0.1269(4) 0.1710(4) 0.1134(16) Uani 1 1 d D U . . .
H3TA H -0.0969 0.1963 0.1675 0.136 Uiso 0.5 1 calc R . P E 1
H3TB H -0.0100 0.1104 0.2338 0.136 Uiso 0.5 1 calc R . P E 1
H3TC H -0.0028 0.0949 0.2291 0.136 Uiso 0.5 1 calc R . P F 2
H3TD H -0.0688 0.1999 0.1815 0.136 Uiso 0.5 1 calc R . P F 2
C4T C -0.186(2) 0.0871(15) 0.151(2) 0.110(5) Uani 0.5 1 d D U P G 2
H4TA H -0.2239 0.1204 0.0957 0.164 Uiso 0.5 1 calc GR . P G 2
H4TB H -0.2853 0.1000 0.2001 0.164 Uiso 0.5 1 calc GR . P G 2
H4TC H -0.1556 0.0139 0.1424 0.164 Uiso 0.5 1 calc GR . P G 2
C5T C 0.1301(8) 0.1688(5) 0.0201(4) 0.1184(17) Uani 1 1 d D U . . .
H5TC H 0.0415 0.1353 -0.0052 0.142 Uiso 0.5 1 calc R . P H 2
H5TD H 0.2483 0.1506 -0.0176 0.142 Uiso 0.5 1 calc R . P H 2
H5TA H 0.0291 0.1460 -0.0044 0.142 Uiso 0.5 1 calc R . P I 1
H5TB H 0.2430 0.1501 -0.0215 0.142 Uiso 0.5 1 calc R . P I 1
C6T C 0.094(7) 0.2833(10) 0.031(2) 0.141(12) Uani 0.5 1 d D U P J 1
H6TA H 0.0378 0.3159 -0.0198 0.212 Uiso 0.5 1 calc GR . P J 1
H6TB H 0.2083 0.3086 0.0331 0.212 Uiso 0.5 1 calc GR . P J 1
H6TC H 0.0121 0.2989 0.0866 0.212 Uiso 0.5 1 calc GR . P J 1
C2T' C 0.344(3) 0.0896(18) 0.2318(12) 0.106(7) Uani 0.5 1 d D U P D 2
H2TD H 0.3298 0.0186 0.2261 0.159 Uiso 0.5 1 calc GR . P D 2
H2TE H 0.2633 0.1173 0.2843 0.159 Uiso 0.5 1 calc GR . P D 2
H2TF H 0.4696 0.0938 0.2387 0.159 Uiso 0.5 1 calc GR . P D 2
C4T' C -0.132(2) 0.0515(16) 0.139(2) 0.122(6) Uani 0.5 1 d D U P G 1
H4TD H -0.1584 0.0719 0.0781 0.183 Uiso 0.5 1 calc GR . P G 1
H4TE H -0.2458 0.0494 0.1787 0.183 Uiso 0.5 1 calc GR . P G 1
H4TF H -0.0590 -0.0158 0.1377 0.183 Uiso 0.5 1 calc GR . P G 1
C6T' C 0.076(6) 0.2818(10) 0.006(2) 0.132(9) Uani 0.5 1 d D U P J 2
H6TD H 0.0973 0.2998 -0.0579 0.197 Uiso 0.5 1 calc GR . P J 2
H6TE H 0.1484 0.3184 0.0382 0.197 Uiso 0.5 1 calc GR . P J 2
H6TF H -0.0526 0.3003 0.0287 0.197 Uiso 0.5 1 calc GR . P J 2
F4A F 0.387(3) 0.7556(15) 0.0324(13) 0.081(5) Uani 0.3333 1 d D U P K 3
F3A F 0.489(3) 0.8297(18) 0.1392(17) 0.128(6) Uani 0.3333 1 d D U P A 1
F1A F 0.326(2) 0.9184(13) 0.0454(11) 0.100(5) Uani 0.3333 1 d D U P A 1
F2A F 0.184(3) 0.8168(11) 0.1454(14) 0.117(5) Uani 0.3333 1 d D U P A 1
F1 F 0.264(3) 0.9180(10) 0.0723(10) 0.122(5) Uani 0.3333 1 d D U P L 2
F2 F 0.339(3) 0.7722(14) 0.0200(12) 0.099(5) Uani 0.3333 1 d D U P L 2
F5 F 0.194(2) 0.7791(10) 0.1551(12) 0.110(4) Uani 0.3333 1 d D U P L 2
F0AA F 0.485(3) 0.8042(17) 0.1439(16) 0.102(5) Uani 0.3333 1 d D U P L 2
B11 B 0.331(3) 0.8202(13) 0.1011(11) 0.0844(16) Uani 0.3333 1 d D U P L 2
B2 B 0.352(2) 0.8370(11) 0.0922(10) 0.0844(16) Uani 0.3333 1 d D U P K 3
F1AA F 0.1744(17) 0.8726(12) 0.1320(10) 0.133(4) Uani 0.3333 1 d D U P K 3
F2AA F 0.417(2) 0.8237(18) 0.1752(9) 0.138(5) Uani 0.3333 1 d D U P K 3
F4 F 0.4143(19) 0.9262(11) 0.0522(12) 0.113(5) Uani 0.3333 1 d D U P K 3
F3AA F 0.431(3) 0.7529(16) 0.0466(14) 0.111(5) Uani 0.3333 1 d . U P A 1

loop_
_atom_site_aniso_label
_atom_site_aniso_U_11
_atom_site_aniso_U_22
_atom_site_aniso_U_33
_atom_site_aniso_U_23
_atom_site_aniso_U_13
_atom_site_aniso_U_12
Cu1 0.03999(18) 0.04031(18) 0.0388(2) -0.00955(13) -0.00209(13) -0.00592(13)
Cl1 0.0608(4) 0.0665(5) 0.0641(5) -0.0305(4) 0.0175(4) -0.0161(4)
Cl2 0.0700(5) 0.0446(4) 0.0661(5) -0.0146(3) 0.0009(4) -0.0156(3)
N1 0.0370(11) 0.0433(11) 0.0309(11) -0.0049(9) -0.0012(8) -0.0069(9)
N2 0.0381(11) 0.0363(11) 0.0366(11) -0.0013(9) -0.0062(9) -0.0060(8)
C1 0.0468(14) 0.0569(16) 0.0281(13) -0.0047(11) 0.0010(11) -0.0109(12)
C2 0.0500(15) 0.0506(15) 0.0322(14) 0.0043(11) 0.0004(11) -0.0138(12)
C3 0.0391(13) 0.0427(14) 0.0364(14) 0.0018(11) -0.0054(10) -0.0062(10)
C4 0.0430(13) 0.0391(13) 0.0325(13) -0.0034(10) -0.0002(10) -0.0056(10)
C5 0.0324(11) 0.0412(13) 0.0283(12) -0.0002(10) -0.0038(9) -0.0052(10)
C6 0.0332(12) 0.0384(12) 0.0326(13) 0.0015(10) -0.0053(10) -0.0047(9)
C7 0.0426(13) 0.0398(13) 0.0323(13) -0.0022(10) -0.0013(10) -0.0078(10)
C8 0.0400(13) 0.0483(14) 0.0335(13) 0.0016(11) -0.0061(10) -0.0108(11)
C9 0.0499(15) 0.0474(15) 0.0402(15) 0.0111(12) -0.0048(12) -0.0139(12)
C10 0.0498(15) 0.0362(13) 0.0462(16) 0.0023(11) -0.0042(12) -0.0089(11)
C11 0.0542(16) 0.0407(14) 0.0475(17) 0.0045(12) -0.0013(13) -0.0082(12)
C12 0.098(3) 0.057(2) 0.109(3) 0.013(2) -0.042(3) 0.0012(19)
C13 0.076(2) 0.0546(19) 0.089(3) -0.0006(18) 0.012(2) -0.0232(17)
C14 0.103(3) 0.0431(16) 0.066(2) -0.0090(15) 0.0109(19) -0.0144(17)
C15 0.0557(16) 0.0668(18) 0.0290(14) -0.0013(12) 0.0007(12) -0.0205(14)
C16 0.094(3) 0.074(2) 0.0437(18) -0.0173(16) 0.0117(17) -0.0170(19)
C17 0.075(2) 0.116(3) 0.0386(18) -0.0009(18) -0.0132(16) -0.025(2)
C18 0.070(2) 0.101(3) 0.0444(18) -0.0085(17) 0.0115(15) -0.036(2)
B1 0.112(3) 0.069(3) 0.061(3) 0.004(2) -0.002(2) 0.009(3)
N1T 0.093(2) 0.100(3) 0.075(2) 0.0020(19) -0.0080(19) -0.023(2)
C1T 0.077(3) 0.103(3) 0.085(3) -0.021(2) -0.001(2) -0.006(2)
C2T 0.18(2) 0.111(13) 0.080(8) -0.016(7) -0.003(8) 0.055(11)
C3T 0.102(3) 0.131(4) 0.101(4) -0.011(3) 0.008(3) -0.017(3)
C4T 0.071(7) 0.125(13) 0.127(12) 0.018(10) 0.001(8) -0.018(8)
C5T 0.117(4) 0.145(4) 0.096(4) 0.020(3) -0.014(3) -0.035(3)
C6T 0.22(3) 0.131(8) 0.069(11) 0.038(6) -0.017(14) -0.038(8)
C2T' 0.092(11) 0.138(15) 0.097(10) 0.004(9) -0.042(9) -0.024(10)
C4T' 0.088(11) 0.143(13) 0.138(14) 0.007(11) -0.024(13) -0.025(10)
C6T' 0.138(15) 0.145(8) 0.12(3) 0.050(7) -0.041(16) -0.046(7)
F4A 0.101(12) 0.077(6) 0.061(6) -0.002(5) -0.037(6) 0.022(6)
F3A 0.134(8) 0.142(14) 0.106(11) -0.012(9) -0.025(8) -0.003(8)
F1A 0.136(12) 0.086(6) 0.060(7) 0.010(5) 0.011(7) 0.015(6)
F2A 0.129(6) 0.073(9) 0.119(9) 0.030(8) 0.032(6) 0.023(7)
F1 0.220(15) 0.054(4) 0.077(9) 0.006(5) -0.032(9) 0.031(6)
F2 0.132(12) 0.084(7) 0.076(6) -0.014(5) -0.029(5) 0.025(6)
F5 0.131(7) 0.084(9) 0.094(7) 0.016(6) 0.018(5) 0.004(7)
F0AA 0.127(7) 0.098(8) 0.079(8) 0.045(7) -0.022(6) -0.019(6)
B11 0.112(3) 0.069(3) 0.061(3) 0.004(2) -0.002(2) 0.009(3)
B2 0.112(3) 0.069(3) 0.061(3) 0.004(2) -0.002(2) 0.009(3)
F1AA 0.127(6) 0.137(10) 0.118(9) -0.015(8) 0.018(5) 0.009(6)
F2AA 0.198(12) 0.136(10) 0.088(7) 0.026(7) -0.049(7) -0.033(10)
F4 0.138(10) 0.073(5) 0.113(8) 0.005(4) 0.008(7) 0.009(6)
F3AA 0.117(11) 0.092(6) 0.112(11) -0.011(7) 0.009(7) 0.005(6)

loop_
_atom_type_symbol
_atom_type_description
_atom_type_scat_dispersion_real
_atom_type_scat_dispersion_imag
_atom_type_scat_source
C C 0.0033 0.0016 'International Tables Vol C Tables 4.2.6.8 and 6.1.1.4'
H H 0.0000 0.0000 'International Tables Vol C Tables 4.2.6.8 and 6.1.1.4'
B B 0.0013 0.0007 'International Tables Vol C Tables 4.2.6.8 and 6.1.1.4'
Cl Cl 0.1484 0.1585 'International Tables Vol C Tables 4.2.6.8 and 6.1.1.4'
Cu Cu 0.3201 1.2651 'International Tables Vol C Tables 4.2.6.8 and 6.1.1.4'
F F 0.0171 0.0103 'International Tables Vol C Tables 4.2.6.8 and 6.1.1.4'
N N 0.0061 0.0033 'International Tables Vol C Tables 4.2.6.8 and 6.1.1.4'

loop_
_geom_angle_atom_site_label_1
_geom_angle_atom_site_label_2
_geom_angle_atom_site_label_3
_geom_angle
Cl1 Cu1 Cl2 94.55(3)
N1 Cu1 Cl1 93.91(6)
N1 Cu1 Cl2 163.25(6)
N2 Cu1 Cl1 162.33(6)
N2 Cu1 Cl2 95.63(6)
N2 Cu1 N1 80.14(8)
C1 N1 Cu1 126.86(17)
C5 N1 Cu1 115.47(16)
C5 N1 C1 117.6(2)
C6 N2 Cu1 115.88(16)
C10 N2 Cu1 126.60(17)
C10 N2 C6 117.4(2)
N1 C1 H1 118.7
N1 C1 C2 122.7(2)
C2 C1 H1 118.7
C1 C2 H2 119.5
C1 C2 C3 120.9(2)
C3 C2 H2 119.5
C2 C3 C4 115.8(2)
C2 C3 C11 121.8(2)
C4 C3 C11 122.3(2)
C3 C4 H4 119.6
C5 C4 C3 120.8(2)
C5 C4 H4 119.6
N1 C5 C4 122.2(2)
N1 C5 C6 114.3(2)
C4 C5 C6 123.5(2)
N2 C6 C5 114.1(2)
N2 C6 C7 122.4(2)
C7 C6 C5 123.5(2)
C6 C7 H7 119.7
C6 C7 C8 120.6(2)
C8 C7 H7 119.7
C7 C8 C15 121.8(2)
C9 C8 C7 115.9(2)
C9 C8 C15 122.1(2)
C8 C9 H9 119.7
C10 C9 C8 120.6(2)
C10 C9 H9 119.7
N2 C10 C9 122.9(2)
N2 C10 H10 118.5
C9 C10 H10 118.5
C3 C11 C12 107.6(3)
C3 C11 C13 110.7(2)
C3 C11 C14 112.2(2)
C12 C11 C14 108.5(3)
C13 C11 C12 110.7(3)
C13 C11 C14 107.1(3)
C11 C12 H12A 109.5
C11 C12 H12B 109.5
C11 C12 H12C 109.5
H12A C12 H12B 109.5
H12A C12 H12C 109.5
H12B C12 H12C 109.5
C11 C13 H13A 109.5
C11 C13 H13B 109.5
C11 C13 H13C 109.5
H13A C13 H13B 109.5
H13A C13 H13C 109.5
H13B C13 H13C 109.5
C11 C14 H14A 109.5
C11 C14 H14B 109.5
C11 C14 H14C 109.5
H14A C14 H14B 109.5
H14A C14 H14C 109.5
H14B C14 H14C 109.5
C8 C15 C17 107.1(2)
C8 C15 C18 110.2(2)
C16 C15 C8 111.9(2)
C16 C15 C17 109.0(3)
C16 C15 C18 109.0(3)
C17 C15 C18 109.6(3)
C15 C16 H16A 109.5
C15 C16 H16B 109.5
C15 C16 H16C 109.5
H16A C16 H16B 109.5
H16A C16 H16C 109.5
H16B C16 H16C 109.5
C15 C17 H17A 109.5
C15 C17 H17B 109.5
C15 C17 H17C 109.5
H17A C17 H17B 109.5
H17A C17 H17C 109.5
H17B C17 H17C 109.5
C15 C18 H18A 109.5
C15 C18 H18B 109.5
C15 C18 H18C 109.5
H18A C18 H18B 109.5
H18A C18 H18C 109.5
H18B C18 H18C 109.5
F3A B1 F1A 106.5(15)
F2A B1 F3A 117.6(16)
F2A B1 F1A 110.3(13)
F3AA B1 F3A 91.0(18)
F3AA B1 F1A 111.4(18)
F3AA B1 F2A 118.2(18)
C1T N1T H1T 105.2
C1T N1T C3T 115.5(4)
C1T N1T C5T 112.2(4)
C3T N1T H1T 105.2
C3T N1T C5T 112.5(4)
C5T N1T H1T 105.2
N1T C1T H1TC 108.5
N1T C1T H1TD 108.5
N1T C1T H1TA 108.6
N1T C1T H1TB 108.6
N1T C1T C2T 114.5(12)
N1T C1T C2T' 115.1(9)
H1TC C1T H1TD 107.5
H1TA C1T H1TB 107.6
C2T C1T H1TA 108.6
C2T C1T H1TB 108.6
C2T' C1T H1TC 108.5
C2T' C1T H1TD 108.5
C1T C2T H2TA 109.5
C1T C2T H2TB 109.5
C1T C2T H2TC 109.5
H2TA C2T H2TB 109.5
H2TA C2T H2TC 109.5
H2TB C2T H2TC 109.5
N1T C3T H3TA 110.5
N1T C3T H3TB 110.5
N1T C3T H3TC 106.3
N1T C3T H3TD 106.3
N1T C3T C4T' 106.1(11)
H3TA C3T H3TB 108.7
H3TC C3T H3TD 106.4
C4T C3T N1T 124.2(11)
C4T C3T H3TC 106.3
C4T C3T H3TD 106.3
C4T' C3T H3TA 110.5
C4T' C3T H3TB 110.5
C3T C4T H4TA 109.5
C3T C4T H4TB 109.5
C3T C4T H4TC 109.5
H4TA C4T H4TB 109.5
H4TA C4T H4TC 109.5
H4TB C4T H4TC 109.5
N1T C5T H5TC 106.6
N1T C5T H5TD 106.6
N1T C5T H5TA 110.2
N1T C5T H5TB 110.2
N1T C5T C6T 107.8(14)
N1T C5T C6T' 122.8(14)
H5TC C5T H5TD 106.6
H5TA C5T H5TB 108.5
C6T C5T H5TA 110.2
C6T C5T H5TB 110.2
C6T' C5T H5TC 106.6
C6T' C5T H5TD 106.6
C5T C6T H6TA 109.5
C5T C6T H6TB 109.5
C5T C6T H6TC 109.5
H6TA C6T H6TB 109.5
H6TA C6T H6TC 109.5
H6TB C6T H6TC 109.5
C1T C2T' H2TD 109.5
C1T C2T' H2TE 109.5
C1T C2T' H2TF 109.5
H2TD C2T' H2TE 109.5
H2TD C2T' H2TF 109.5
H2TE C2T' H2TF 109.5
C3T C4T' H4TD 109.5
C3T C4T' H4TE 109.5
C3T C4T' H4TF 109.5
H4TD C4T' H4TE 109.5
H4TD C4T' H4TF 109.5
H4TE C4T' H4TF 109.5
C5T C6T' H6TD 109.5
C5T C6T' H6TE 109.5
C5T C6T' H6TF 109.5
H6TD C6T' H6TE 109.5
H6TD C6T' H6TF 109.5
H6TE C6T' H6TF 109.5
F1 B11 F2 97.5(12)
F5 B11 F1 109.0(13)
F5 B11 F2 102.2(15)
F5 B11 F0AA 108.4(13)
F0AA B11 F1 120.1(15)
F0AA B11 F2 118.0(18)
F1AA B2 F4A 121.1(17)
F1AA B2 F4 103.1(13)
F2AA B2 F4A 119.5(16)
F2AA B2 F1AA 92.6(13)
F2AA B2 F4 105.5(16)
F4 B2 F4A 112.1(17)

loop_
_geom_bond_atom_site_label_1
_geom_bond_atom_site_label_2
_geom_bond_distance
Cu1 Cl1 2.2181(8)
Cu1 Cl2 2.2232(8)
Cu1 N1 2.018(2)
Cu1 N2 2.003(2)
N1 C1 1.350(3)
N1 C5 1.342(3)
N2 C6 1.349(3)
N2 C10 1.346(3)
C1 H1 0.9400
C1 C2 1.366(4)
C2 H2 0.9400
C2 C3 1.389(4)
C3 C4 1.398(3)
C3 C11 1.526(4)
C4 H4 0.9400
C4 C5 1.378(3)
C5 C6 1.485(3)
C6 C7 1.374(3)
C7 H7 0.9400
C7 C8 1.402(4)
C8 C9 1.393(4)
C8 C15 1.524(4)
C9 H9 0.9400
C9 C10 1.372(4)
C10 H10 0.9400
C11 C12 1.530(5)
C11 C13 1.528(4)
C11 C14 1.531(4)
C12 H12A 0.9700
C12 H12B 0.9700
C12 H12C 0.9700
C13 H13A 0.9700
C13 H13B 0.9700
C13 H13C 0.9700
C14 H14A 0.9700
C14 H14B 0.9700
C14 H14C 0.9700
C15 C16 1.522(5)
C15 C17 1.532(4)
C15 C18 1.539(4)
C16 H16A 0.9700
C16 H16B 0.9700
C16 H16C 0.9700
C17 H17A 0.9700
C17 H17B 0.9700
C17 H17C 0.9700
C18 H18A 0.9700
C18 H18B 0.9700
C18 H18C 0.9700
B1 F3A 1.349(14)
B1 F1A 1.361(14)
B1 F2A 1.343(14)
B1 F3AA 1.31(2)
N1T H1T 0.9900
N1T C1T 1.438(5)
N1T C3T 1.482(6)
N1T C5T 1.491(6)
C1T H1TC 0.9800
C1T H1TD 0.9800
C1T H1TA 0.9800
C1T H1TB 0.9800
C1T C2T 1.475(12)
C1T C2T' 1.489(11)
C2T H2TA 0.9700
C2T H2TB 0.9700
C2T H2TC 0.9700
C3T H3TA 0.9800
C3T H3TB 0.9800
C3T H3TC 0.9800
C3T H3TD 0.9800
C3T C4T 1.433(12)
C3T C4T' 1.487(12)
C4T H4TA 0.9700
C4T H4TB 0.9700
C4T H4TC 0.9700
C5T H5TC 0.9800
C5T H5TD 0.9800
C5T H5TA 0.9800
C5T H5TB 0.9800
C5T C6T 1.508(14)
C5T C6T' 1.497(14)
C6T H6TA 0.9700
C6T H6TB 0.9700
C6T H6TC 0.9700
C2T' H2TD 0.9700
C2T' H2TE 0.9700
C2T' H2TF 0.9700
C4T' H4TD 0.9700
C4T' H4TE 0.9700
C4T' H4TF 0.9700
C6T' H6TD 0.9700
C6T' H6TE 0.9700
C6T' H6TF 0.9700
F4A B2 1.407(14)
F1 B11 1.382(14)
F2 B11 1.391(14)
F5 B11 1.373(14)
F0AA B11 1.379(13)
B2 F1AA 1.394(13)
B2 F2AA 1.393(14)
B2 F4 1.404(13)

loop_
_geom_torsion_atom_site_label_1
_geom_torsion_atom_site_label_2
_geom_torsion_atom_site_label_3
_geom_torsion_atom_site_label_4
_geom_torsion
Cu1 N1 C1 C2 -174.9(2)
Cu1 N1 C5 C4 176.03(19)
Cu1 N1 C5 C6 -4.3(3)
Cu1 N2 C6 C5 -1.1(3)
Cu1 N2 C6 C7 177.15(19)
Cu1 N2 C10 C9 -174.7(2)
N1 C1 C2 C3 -0.4(4)
N1 C5 C6 N2 3.5(3)
N1 C5 C6 C7 -174.7(2)
N2 C6 C7 C8 -2.6(4)
C1 N1 C5 C4 -0.4(4)
C1 N1 C5 C6 179.3(2)
C1 C2 C3 C4 -0.8(4)
C1 C2 C3 C11 176.3(3)
C2 C3 C4 C5 1.4(4)
C2 C3 C11 C12 -74.4(3)
C2 C3 C11 C13 46.7(4)
C2 C3 C11 C14 166.3(3)
C3 C4 C5 N1 -0.9(4)
C3 C4 C5 C6 179.4(2)
C4 C3 C11 C12 102.6(3)
C4 C3 C11 C13 -136.4(3)
C4 C3 C11 C14 -16.8(4)
C4 C5 C6 N2 -176.8(2)
C4 C5 C6 C7 5.0(4)
C5 N1 C1 C2 1.0(4)
C5 C6 C7 C8 175.5(2)
C6 N2 C10 C9 1.7(4)
C6 C7 C8 C9 2.6(4)
C6 C7 C8 C15 -172.8(2)
C7 C8 C9 C10 -0.6(4)
C7 C8 C15 C16 -18.6(4)
C7 C8 C15 C17 100.7(3)
C7 C8 C15 C18 -140.1(3)
C8 C9 C10 N2 -1.6(4)
C9 C8 C15 C16 166.3(3)
C9 C8 C15 C17 -74.4(3)
C9 C8 C15 C18 44.8(4)
C10 N2 C6 C5 -177.9(2)
C10 N2 C6 C7 0.4(4)
C11 C3 C4 C5 -175.7(2)
C15 C8 C9 C10 174.8(3)
C1T N1T C3T C4T -170.8(13)
C1T N1T C3T C4T' -154.6(13)
C1T N1T C5T C6T -60(2)
C1T N1T C5T C6T' -66(2)
C3T N1T C1T C2T 56.8(11)
C3T N1T C1T C2T' 59.9(13)
C3T N1T C5T C6T 72(2)
C3T N1T C5T C6T' 66(2)
C5T N1T C1T C2T -172.6(11)
C5T N1T C1T C2T' -169.4(12)
C5T N1T C3T C4T 58.7(14)
C5T N1T C3T C4T' 74.8(13)
